data_7210403
loop_
_publ_author_name
'Lin, Cai-Xia'
'Kong, Xiao-Fei'
'Li, Qing-Shan'
'Zhang, Zheng-Zhi'
'Yuan, Yao-Feng'
'Xu, Feng-Bo'

_publ_section_title
;
 Dinuclear Ag(i) metallamacrocycles of bis-N-heterocyclic carbenes bridged
 by calixarene fragments: synthesis, structure and chemosensing behavior
;
_journal_issue 35
_journal_name_full CrystEngComm
_journal_page_first 6948
_journal_paper_doi 10.1039/c3ce40918j
_journal_volume 15
_journal_year 2013
_chemical_formula_sum 'C20 H27 Ag F6 N4 O1.5 P'
_chemical_formula_weight 600.30
_chemical_name_systematic
; 
 ? 
;
_space_group_IT_number 72
_symmetry_cell_setting orthorhombic
_symmetry_space_group_name_Hall '-I 2 2c'
_symmetry_space_group_name_H-M 'I b a m'
_atom_sites_solution_hydrogens geom
_atom_sites_solution_primary direct
_atom_sites_solution_secondary difmap
_audit_creation_method SHELXL-97
_cell_angle_alpha 90.00
_cell_angle_beta 90.00
_cell_angle_gamma 90.00
_cell_formula_units_Z 8
_cell_length_a 12.616(4)
_cell_length_b 18.479(5)
_cell_length_c 20.409(6)
_cell_measurement_reflns_used 10928
_cell_measurement_temperature 113(2)
_cell_measurement_theta_max 33.7
_cell_measurement_theta_min 1.5
_cell_volume 4758(2)
_computing_cell_refinement CrystalClear
_computing_data_collection CrystalClear
_computing_data_reduction CrystalClear
_computing_molecular_graphics 'Bruker SHELXTL'
_computing_publication_material 'CrystalStructure 3.8'
_computing_structure_refinement 'SHELXL-97 (Sheldrick, 1997)'
_computing_structure_solution 'SHELXS-97 (Sheldrick, 1990)'
_diffrn_ambient_temperature 113(2)
_diffrn_detector_area_resol_mean 14.22
_diffrn_measured_fraction_theta_full 0.998
_diffrn_measured_fraction_theta_max 0.998
_diffrn_measurement_device_type 'Rigaku Saturn724 CCD'
_diffrn_measurement_method '\w and \f scans'
_diffrn_radiation_monochromator graphite
_diffrn_radiation_source 'fine-focus sealed tube'
_diffrn_radiation_type MoK\a
_diffrn_radiation_wavelength 0.71073
_diffrn_reflns_av_R_equivalents 0.0321
_diffrn_reflns_av_sigmaI/netI 0.0145
_diffrn_reflns_limit_h_max 14
_diffrn_reflns_limit_h_min -15
_diffrn_reflns_limit_k_max 21
_diffrn_reflns_limit_k_min -22
_diffrn_reflns_limit_l_max 24
_diffrn_reflns_limit_l_min -24
_diffrn_reflns_number 21462
_diffrn_reflns_theta_full 25.03
_diffrn_reflns_theta_max 25.03
_diffrn_reflns_theta_min 1.95
_diffrn_standards_decay_% 0
_diffrn_standards_interval_count 0
_diffrn_standards_interval_time 0
_diffrn_standards_number 0
_exptl_absorpt_coefficient_mu 0.984
_exptl_absorpt_correction_T_max 0.8910
_exptl_absorpt_correction_T_min 0.8275
_exptl_absorpt_correction_type multi-scan
_exptl_absorpt_process_details CrystalClear
_exptl_crystal_colour Colorless
_exptl_crystal_density_diffrn 1.676
_exptl_crystal_density_method 'not measured'
_exptl_crystal_description Prism
_exptl_crystal_F_000 2424
_exptl_crystal_size_max 0.20
_exptl_crystal_size_mid 0.18
_exptl_crystal_size_min 0.12
_refine_diff_density_max 0.836
_refine_diff_density_min -0.405
_refine_diff_density_rms 0.073
_refine_ls_extinction_coef 0.00111(13)
_refine_ls_extinction_expression Fc^*^=kFc[1+0.001xFc^2^\l^3^/sin(2\q)]^-1/4^
_refine_ls_extinction_method SHELXL
_refine_ls_goodness_of_fit_ref 1.041
_refine_ls_hydrogen_treatment constr
_refine_ls_matrix_type full
_refine_ls_number_parameters 193
_refine_ls_number_reflns 2166
_refine_ls_number_restraints 72
_refine_ls_restrained_S_all 1.042
_refine_ls_R_factor_all 0.0287
_refine_ls_R_factor_gt 0.0276
_refine_ls_shift/su_max 0.000
_refine_ls_shift/su_mean 0.000
_refine_ls_structure_factor_coef Fsqd
_refine_ls_weighting_details 'calc w=1/[\s^2^(Fo^2^)+(0.0469P)^2^+12.0232P] where P=(Fo^2^+2Fc^2^)/3'
_refine_ls_weighting_scheme calc
_refine_ls_wR_factor_gt 0.0780
_refine_ls_wR_factor_ref 0.0790
_reflns_number_gt 2062
_reflns_number_total 2166
_reflns_threshold_expression >2sigma(I)
_cod_data_source_file c3ce40918j.txt
_cod_data_source_block shelx
_cod_depositor_comments
;
The following automatic conversions were performed:

'_symmetry_cell_setting' value 'Orthorhombic' changed to
'orthorhombic' according to
/home/saulius/struct/CIF-dictionaries/cif_core.dic dictionary named
'cif_core.dic' version 2.4.2 from 2011-04-26.

Automatic conversion script
Id: cif_fix_values 1891 2012-01-12 08:04:46Z andrius 
;
_cod_original_sg_symbol_H-M Ibam
_cod_original_formula_sum 'C20 H27 Ag F6 N4 O1.50 P'
_cod_database_code 7210403

loop_
_symmetry_equiv_pos_as_xyz
'x, y, z'
'-x, -y, z'
'-x+1/2, y+1/2, -z'
'x+1/2, -y+1/2, -z'
'x+1/2, y+1/2, z+1/2'
'-x+1/2, -y+1/2, z+1/2'
'-x+1, y+1, -z+1/2'
'x+1, -y+1, -z+1/2'
'-x, -y, -z'
'x, y, -z'
'x-1/2, -y-1/2, z'
'-x-1/2, y-1/2, z'
'-x+1/2, -y+1/2, -z+1/2'
'x+1/2, y+1/2, -z+1/2'
'x, -y, z+1/2'
'-x, y, z+1/2'

loop_
_atom_site_label
_atom_site_type_symbol
_atom_site_fract_x
_atom_site_fract_y
_atom_site_fract_z
_atom_site_U_iso_or_equiv
_atom_site_adp_type
_atom_site_occupancy
_atom_site_symmetry_multiplicity
_atom_site_calc_flag
_atom_site_refinement_flags
Ag1 Ag 1.0000 0.0000 0.166389(12) 0.02075(14) Uani 1 2 d S
O1 O 0.88868(18) 0.08028(11) 0.0000 0.0248(5) Uani 1 2 d S
N1 N 0.76257(16) -0.04188(11) 0.17599(10) 0.0236(4) Uani 1 1 d .
N2 N 0.77733(15) 0.06825(10) 0.14586(10) 0.0215(4) Uani 1 1 d .
C1 C 0.7880(2) -0.11758(13) 0.19203(14) 0.0331(6) Uani 1 1 d .
H1A H 0.7807 -0.1475 0.1527 0.050 Uiso 1 1 calc R
H1B H 0.7393 -0.1351 0.2259 0.050 Uiso 1 1 calc R
H1C H 0.8610 -0.1205 0.2082 0.050 Uiso 1 1 calc R
C2 C 0.6608(2) -0.01574(15) 0.16812(13) 0.0305(6) Uani 1 1 d .
H2 H 0.5968 -0.0418 0.1747 0.037 Uiso 1 1 calc R
C3 C 0.67002(19) 0.05398(14) 0.14931(14) 0.0289(6) Uani 1 1 d .
H3 H 0.6139 0.0867 0.1402 0.035 Uiso 1 1 calc R
C4 C 0.8352(2) 0.00942(12) 0.16280(11) 0.0204(5) Uani 1 1 d .
C5 C 0.82175(19) 0.13830(12) 0.12462(12) 0.0251(5) Uani 1 1 d .
H5A H 0.8997 0.1339 0.1210 0.030 Uiso 1 1 calc R
H5B H 0.8062 0.1754 0.1583 0.030 Uiso 1 1 calc R
C6 C 0.77730(18) 0.16297(12) 0.05959(12) 0.0215(5) Uani 1 1 d .
C7 C 0.7016(2) 0.21820(13) 0.05846(13) 0.0277(5) Uani 1 1 d .
H7 H 0.6767 0.2375 0.0988 0.033 Uiso 1 1 calc R
C8 C 0.6615(3) 0.24582(19) 0.0000 0.0316(8) Uani 1 2 d S
C9 C 0.5771(4) 0.3040(2) 0.0000 0.0487(11) Uani 1 2 d SU
H9A H 0.5124 0.2851 0.0202 0.073 Uiso 0.50 1 calc PR
H9B H 0.5621 0.3187 -0.0452 0.073 Uiso 0.50 1 calc PR
H9C H 0.6023 0.3459 0.0250 0.073 Uiso 0.50 1 calc PR
C10 C 0.8126(2) 0.13426(16) 0.0000 0.0194(7) Uani 1 2 d S
C11 C 0.8464(4) 0.00736(16) 0.0000 0.0280(8) Uani 1 2 d S
H11A H 0.9012 -0.0265 0.0147 0.042 Uiso 0.50 1 calc PR
H11B H 0.8239 -0.0056 -0.0444 0.042 Uiso 0.50 1 calc PR
H11C H 0.7854 0.0048 0.0297 0.042 Uiso 0.50 1 calc PR
P1 P 0.0000 0.27872(5) 0.2500 0.0214(2) Uani 1 2 d S
F1 F 0.0000 0.36508(13) 0.2500 0.0492(8) Uani 1 2 d S
F2 F 0.0000 0.19263(14) 0.2500 0.0636(10) Uani 1 2 d S
F3 F 0.04005(19) 0.27913(14) 0.32319(9) 0.0681(6) Uani 1 1 d .
F4 F 0.12045(12) 0.27871(8) 0.22532(10) 0.0400(4) Uani 1 1 d .
C12 C 0.5444(17) -0.1098(8) 0.0000 0.097(5) Uani 0.50 2 d SPDU
C13 C 0.545(2) -0.0285(9) -0.0133(18) 0.073(4) Uani 0.25 1 d PDU
O2 O 0.4710(14) 0.0150(6) 0.0191(10) 0.062(3) Uani 0.25 1 d PDU
C14 C 0.4768(9) 0.0874(6) 0.0000 0.057(2) Uani 0.50 2 d SPDU
C15 C 0.3915(11) 0.1388(6) 0.0263(7) 0.060(3) Uani 0.25 1 d PDU

loop_
_atom_site_aniso_label
_atom_site_aniso_U_11
_atom_site_aniso_U_22
_atom_site_aniso_U_33
_atom_site_aniso_U_23
_atom_site_aniso_U_13
_atom_site_aniso_U_12
Ag1 0.02004(19) 0.02323(19) 0.01899(19) 0.000 0.000 0.00254(9)
O1 0.0205(11) 0.0150(11) 0.0389(14) 0.000 0.000 0.0036(9)
N1 0.0263(11) 0.0184(10) 0.0262(10) 0.0018(8) 0.0051(8) -0.0007(8)
N2 0.0217(10) 0.0188(10) 0.0241(10) -0.0004(8) 0.0027(8) 0.0007(8)
C1 0.0452(16) 0.0181(12) 0.0359(14) 0.0039(11) 0.0027(13) 0.0016(11)
C2 0.0231(15) 0.0317(13) 0.0368(16) 0.0029(11) 0.0064(11) -0.0026(12)
C3 0.0192(12) 0.0273(13) 0.0402(14) 0.0008(11) 0.0042(11) 0.0016(10)
C4 0.0230(14) 0.0218(12) 0.0165(12) -0.0015(8) 0.0030(9) 0.0009(9)
C5 0.0275(12) 0.0180(11) 0.0298(12) 0.0022(9) -0.0010(10) -0.0037(9)
C6 0.0203(11) 0.0157(10) 0.0284(12) 0.0002(9) 0.0002(9) -0.0024(9)
C7 0.0295(13) 0.0198(11) 0.0339(14) -0.0040(10) 0.0044(11) 0.0036(10)
C8 0.0312(19) 0.0212(16) 0.042(2) 0.000 0.000 0.0077(15)
C9 0.049(2) 0.038(2) 0.059(2) 0.000 0.000 0.0243(19)
C10 0.0142(14) 0.0114(14) 0.0326(18) 0.000 0.000 -0.0020(11)
C11 0.040(2) 0.0136(15) 0.030(2) 0.000 0.000 0.0031(14)
P1 0.0175(5) 0.0191(5) 0.0276(5) 0.000 0.0026(3) 0.000
F1 0.0395(15) 0.0234(13) 0.085(2) 0.000 0.0123(12) 0.000
F2 0.0378(16) 0.0238(13) 0.129(3) 0.000 0.0260(14) 0.000
F3 0.0595(13) 0.1096(19) 0.0352(10) 0.0087(11) -0.0077(10) 0.0148(14)
F4 0.0228(8) 0.0343(8) 0.0629(11) -0.0112(8) 0.0136(8) -0.0042(7)
C12 0.095(6) 0.093(6) 0.104(6) 0.000 0.000 -0.004(4)
C13 0.066(6) 0.075(6) 0.079(7) -0.003(6) 0.006(6) -0.006(5)
O2 0.052(6) 0.069(5) 0.066(5) -0.002(4) 0.010(4) -0.010(5)
C14 0.050(5) 0.055(5) 0.066(5) 0.000 0.000 0.003(5)
C15 0.054(6) 0.058(6) 0.069(6) -0.006(5) 0.015(5) 0.002(5)

loop_
_atom_type_symbol
_atom_type_description
_atom_type_scat_dispersion_real
_atom_type_scat_dispersion_imag
_atom_type_scat_source
C C 0.0033 0.0016 'International Tables Vol C Tables 4.2.6.8 and 6.1.1.4'
H H 0.0000 0.0000 'International Tables Vol C Tables 4.2.6.8 and 6.1.1.4'
N N 0.0061 0.0033 'International Tables Vol C Tables 4.2.6.8 and 6.1.1.4'
O O 0.0106 0.0060 'International Tables Vol C Tables 4.2.6.8 and 6.1.1.4'
F F 0.0171 0.0103 'International Tables Vol C Tables 4.2.6.8 and 6.1.1.4'
P P 0.1023 0.0942 'International Tables Vol C Tables 4.2.6.8 and 6.1.1.4'
Ag Ag -0.8971 1.1015 'International Tables Vol C Tables 4.2.6.8 and 6.1.1.4'

loop_
_geom_angle_atom_site_label_1
_geom_angle_atom_site_label_2
_geom_angle_atom_site_label_3
_geom_angle
_geom_angle_site_symmetry_1
_geom_angle_site_symmetry_3
C4 Ag1 C4 175.98(13) . 2_755
C10 O1 C11 114.5(3) . .
C4 N1 C2 111.3(2) . .
C4 N1 C1 124.4(2) . .
C2 N1 C1 124.1(2) . .
C4 N2 C3 111.2(2) . .
C4 N2 C5 125.1(2) . .
C3 N2 C5 123.7(2) . .
N1 C1 H1A 109.5 . .
N1 C1 H1B 109.5 . .
H1A C1 H1B 109.5 . .
N1 C1 H1C 109.5 . .
H1A C1 H1C 109.5 . .
H1B C1 H1C 109.5 . .
C3 C2 N1 106.7(2) . .
C3 C2 H2 126.7 . .
N1 C2 H2 126.7 . .
C2 C3 N2 106.3(2) . .
C2 C3 H3 126.8 . .
N2 C3 H3 126.8 . .
N1 C4 N2 104.5(2) . .
N1 C4 Ag1 127.75(18) . .
N2 C4 Ag1 127.79(18) . .
N2 C5 C6 112.44(19) . .
N2 C5 H5A 109.1 . .
C6 C5 H5A 109.1 . .
N2 C5 H5B 109.1 . .
C6 C5 H5B 109.1 . .
H5A C5 H5B 107.8 . .
C7 C6 C10 118.7(2) . .
C7 C6 C5 119.2(2) . .
C10 C6 C5 122.1(2) . .
C8 C7 C6 122.0(2) . .
C8 C7 H7 119.0 . .
C6 C7 H7 119.0 . .
C7 C8 C7 117.9(3) . 10
C7 C8 C9 121.06(16) . .
C7 C8 C9 121.06(16) 10 .
C8 C9 H9A 109.5 . .
C8 C9 H9B 109.5 . .
H9A C9 H9B 109.5 . .
C8 C9 H9C 109.5 . .
H9A C9 H9C 109.5 . .
H9B C9 H9C 109.5 . .
O1 C10 C6 119.58(14) . 10
O1 C10 C6 119.58(14) . .
C6 C10 C6 120.7(3) 10 .
O1 C11 H11A 109.5 . .
O1 C11 H11B 109.5 . .
H11A C11 H11B 109.5 . .
O1 C11 H11C 109.5 . .
H11A C11 H11C 109.5 . .
H11B C11 H11C 109.5 . .
F3 P1 F3 179.5(2) . 7_445
F3 P1 F2 90.27(10) . .
F3 P1 F2 90.27(10) 7_445 .
F3 P1 F1 89.73(10) . .
F3 P1 F1 89.73(10) 7_445 .
F2 P1 F1 180.0 . .
F3 P1 F4 90.35(11) . 7_445
F3 P1 F4 89.65(11) 7_445 7_445
F2 P1 F4 89.99(6) . 7_445
F1 P1 F4 90.01(6) . 7_445
F3 P1 F4 89.65(11) . .
F3 P1 F4 90.35(11) 7_445 .
F2 P1 F4 89.99(6) . .
F1 P1 F4 90.01(6) . .
F4 P1 F4 179.98(18) 7_445 .
C14 C12 C15 143(3) 9_655 2_655
C14 C12 C15 143(3) 9_655 9_655
C15 C12 C15 57.9(19) 2_655 9_655
C14 C12 C13 35(3) 9_655 10
C15 C12 C13 112.7(16) 2_655 10
C15 C12 C13 124(2) 9_655 10
C14 C12 C13 35(3) 9_655 .
C15 C12 C13 124(2) 2_655 .
C15 C12 C13 112.7(16) 9_655 .
C13 C12 C13 21(3) 10 .
C14 C12 O2 29(3) 9_655 2_655
C15 C12 O2 116.3(16) 2_655 2_655
C15 C12 O2 131(2) 9_655 2_655
C13 C12 O2 6.8(19) 10 2_655
C13 C12 O2 23.6(7) . 2_655
C14 C12 O2 29(3) 9_655 9_655
C15 C12 O2 131(2) 2_655 9_655
C15 C12 O2 116.3(16) 9_655 9_655
C13 C12 O2 23.6(7) 10 9_655
C13 C12 O2 6.8(19) . 9_655
O2 C12 O2 24.9(14) 2_655 9_655
O2 C13 C13 110(8) 9_655 10
O2 C13 O2 84(8) 9_655 2_655
C13 C13 O2 26(2) 10 2_655
O2 C13 C14 129(9) 9_655 9_655
C13 C13 C14 76.4(18) 10 9_655
O2 C13 C14 93(2) 2_655 9_655
O2 C13 O2 18(5) 9_655 10
C13 C13 O2 95(3) 10 10
O2 C13 O2 70(3) 2_655 10
C14 C13 O2 117.0(19) 9_655 10
O2 C13 O2 49(7) 9_655 .
C13 C13 O2 61.8(9) 10 .
O2 C13 O2 36(2) 2_655 .
C14 C13 O2 105.7(15) 9_655 .
O2 C13 O2 34(2) 10 .
O2 C13 C12 141(9) 9_655 .
C13 C13 C12 79.7(14) 10 .
O2 C13 C12 100(2) 2_655 .
C14 C13 C12 14.0(12) 9_655 .
O2 C13 C12 130.7(15) 10 .
O2 C13 C12 118.6(11) . .
O2 C13 C13 22(7) 9_655 2_655
C13 C13 C13 90.000(3) 10 2_655
O2 C13 C13 64(2) 2_655 2_655
C14 C13 C13 118(3) 9_655 2_655
O2 C13 C13 6(2) 10 2_655
O2 C13 C13 28.3(10) . 2_655
C12 C13 C13 132(3) . 2_655
O2 C13 C13 40(6) 9_655 9_655
C13 C13 C13 71(3) 10 9_655
O2 C13 C13 45(2) 2_655 9_655
C14 C13 C13 111(2) 9_655 9_655
O2 C13 C13 24.9(8) 10 9_655
O2 C13 C13 9.1(17) . 9_655
C12 C13 C13 124.7(19) . 9_655
C13 C13 C13 19(3) 2_655 9_655
C13 O2 C13 44(9) 9_655 2_655
C13 O2 O2 70(8) 9_655 10
C13 O2 O2 26(2) 2_655 10
C13 O2 O2 156(7) 9_655 2_655
C13 O2 O2 115(3) 2_655 2_655
O2 O2 O2 90.000(2) 10 2_655
C13 O2 O2 118(9) 9_655 9_655
C13 O2 O2 75(2) 2_655 9_655
O2 O2 O2 49.7(19) 10 9_655
O2 O2 O2 40.3(19) 2_655 9_655
C13 O2 C13 153(9) 9_655 10
C13 O2 C13 110(3) 2_655 10
O2 O2 C13 85(3) 10 10
O2 O2 C13 6.5(19) 2_655 10
O2 O2 C13 35.0(13) 9_655 10
C13 O2 C13 131(7) 9_655 .
C13 O2 C13 87(3) 2_655 .
O2 O2 C13 61.8(9) 10 .
O2 O2 C13 28.4(11) 2_655 .
O2 O2 C13 12(2) 9_655 .
C13 O2 C13 23(3) 10 .
C13 O2 C14 40(7) 9_655 .
C13 O2 C14 56(2) 2_655 .
O2 O2 C14 73.8(9) 10 .
O2 O2 C14 122(2) 2_655 .
O2 O2 C14 103.2(17) 9_655 .
C13 O2 C14 123.8(16) 10 .
C13 O2 C14 112.6(9) . .
C13 O2 C12 32(7) 9_655 9_655
C13 O2 C12 56.3(17) 2_655 9_655
O2 O2 C12 77.6(7) 10 9_655
O2 O2 C12 132(3) 2_655 9_655
O2 O2 C12 111.9(17) 9_655 9_655
C13 O2 C12 133.7(17) 10 9_655
C13 O2 C12 121.9(9) . 9_655
C14 O2 C12 9.9(9) . 9_655
C12 C14 C13 131(4) 9_655 2_655
C12 C14 C13 131(4) 9_655 9_655
C13 C14 C13 27(4) 2_655 9_655
C12 C14 O2 141(3) 9_655 .
C13 C14 O2 31.7(10) 2_655 .
C13 C14 O2 11(2) 9_655 .
C12 C14 O2 141(3) 9_655 10
C13 C14 O2 11(2) 2_655 10
C13 C14 O2 31.7(10) 9_655 10
O2 C14 O2 32.3(18) . 10
C12 C14 C15 26(2) 9_655 10
C13 C14 C15 109.5(15) 2_655 10
C13 C14 C15 120(2) 9_655 10
O2 C14 C15 130.8(12) . 10
O2 C14 C15 117.3(8) 10 10
C12 C14 C15 26(2) 9_655 .
C13 C14 C15 120(2) 2_655 .
C13 C14 C15 109.5(15) 9_655 .
O2 C14 C15 117.3(8) . .
O2 C14 C15 130.8(12) 10 .
C15 C14 C15 41.0(12) 10 .
C15 C15 C12 61.1(9) 10 9_655
C15 C15 C14 69.5(6) 10 .
C12 C15 C14 11.1(9) 9_655 .

loop_
_geom_bond_atom_site_label_1
_geom_bond_atom_site_label_2
_geom_bond_distance
_geom_bond_site_symmetry_2
Ag1 C4 2.088(3) .
Ag1 C4 2.088(3) 2_755
O1 C10 1.384(4) .
O1 C11 1.449(4) .
N1 C4 1.346(3) .
N1 C2 1.381(4) .
N1 C1 1.472(3) .
N2 C4 1.354(3) .
N2 C3 1.381(3) .
N2 C5 1.476(3) .
C1 H1A 0.9800 .
C1 H1B 0.9800 .
C1 H1C 0.9800 .
C2 C3 1.349(4) .
C2 H2 0.9500 .
C3 H3 0.9500 .
C5 C6 1.511(3) .
C5 H5A 0.9900 .
C5 H5B 0.9900 .
C6 C7 1.398(3) .
C6 C10 1.400(3) .
C7 C8 1.393(3) .
C7 H7 0.9500 .
C8 C7 1.393(3) 10
C8 C9 1.513(5) .
C9 H9A 0.9800 .
C9 H9B 0.9800 .
C9 H9C 0.9800 .
C10 C6 1.400(3) 10
C11 H11A 0.9800 .
C11 H11B 0.9800 .
C11 H11C 0.9800 .
P1 F3 1.5769(19) .
P1 F3 1.5769(19) 7_445
P1 F2 1.591(3) .
P1 F1 1.596(3) .
P1 F4 1.6010(15) 7_445
P1 F4 1.6010(15) .
C12 C14 0.493(19) 9_655
C12 C15 1.108(18) 2_655
C12 C15 1.108(18) 9_655
C12 C13 1.527(10) 10
C12 C13 1.527(10) .
C12 O2 1.81(2) 2_655
C12 O2 1.81(2) 9_655
C13 O2 0.34(4) 9_655
C13 C13 0.54(7) 10
C13 O2 0.735(19) 2_655
C13 C14 1.16(3) 9_655
C13 O2 1.238(15) 10
C13 O2 1.398(10) .
C13 C13 1.55(4) 2_655
C13 C13 1.64(3) 9_655
O2 C13 0.34(4) 9_655
O2 C13 0.735(19) 2_655
O2 O2 0.78(4) 10
O2 O2 0.92(3) 2_655
O2 O2 1.20(3) 9_655
O2 C13 1.238(15) 10
O2 C14 1.396(9) .
O2 C12 1.81(2) 9_655
C14 C12 0.493(19) 9_655
C14 C13 1.16(3) 2_655
C14 C13 1.16(3) 9_655
C14 O2 1.396(9) 10
C14 C15 1.532(9) 10
C14 C15 1.532(9) .
C15 C15 1.07(3) 10
C15 C12 1.108(18) 9_655

loop_
_geom_torsion_atom_site_label_1
_geom_torsion_atom_site_label_2
_geom_torsion_atom_site_label_3
_geom_torsion_atom_site_label_4
_geom_torsion
_geom_torsion_site_symmetry_1
_geom_torsion_site_symmetry_4
C4 N1 C2 C3 0.1(3) . .
C1 N1 C2 C3 -175.7(2) . .
N1 C2 C3 N2 0.3(3) . .
C4 N2 C3 C2 -0.7(3) . .
C5 N2 C3 C2 177.7(2) . .
C2 N1 C4 N2 -0.6(3) . .
C1 N1 C4 N2 175.3(2) . .
C2 N1 C4 Ag1 -179.79(18) . .
C1 N1 C4 Ag1 -4.0(3) . .
C3 N2 C4 N1 0.8(3) . .
C5 N2 C4 N1 -177.6(2) . .
C3 N2 C4 Ag1 -179.98(18) . .
C5 N2 C4 Ag1 1.6(3) . .
C4 Ag1 C4 N1 106.3(2) 2_755 .
C4 Ag1 C4 N2 -72.8(2) 2_755 .
C4 N2 C5 C6 126.2(2) . .
C3 N2 C5 C6 -52.0(3) . .
N2 C5 C6 C7 104.3(2) . .
N2 C5 C6 C10 -78.3(3) . .
C10 C6 C7 C8 -0.8(4) . .
C5 C6 C7 C8 176.7(3) . .
C6 C7 C8 C7 -1.9(5) . 10
C6 C7 C8 C9 178.1(3) . .
C11 O1 C10 C6 -92.2(2) . 10
C11 O1 C10 C6 92.2(2) . .
C7 C6 C10 O1 179.0(2) . .
C5 C6 C10 O1 1.6(4) . .
C7 C6 C10 C6 3.5(4) . 10
C5 C6 C10 C6 -173.88(17) . 10
C14 C12 C13 O2 -34(12) 9_655 9_655
C15 C12 C13 O2 -171(14) 2_655 9_655
C15 C12 C13 O2 123(13) 9_655 9_655
C13 C12 C13 O2 -109(14) 10 9_655
O2 C12 C13 O2 -93(13) 2_655 9_655
C14 C12 C13 C13 75(3) 9_655 10
C15 C12 C13 C13 -61.9(14) 2_655 10
C15 C12 C13 C13 -127.5(17) 9_655 10
O2 C12 C13 C13 16(4) 2_655 10
O2 C12 C13 C13 109(14) 9_655 10
C14 C12 C13 O2 59(3) 9_655 2_655
C15 C12 C13 O2 -78(4) 2_655 2_655
C15 C12 C13 O2 -144(4) 9_655 2_655
C13 C12 C13 O2 -16(4) 10 2_655
O2 C12 C13 O2 93(13) 9_655 2_655
C15 C12 C13 C14 -137(2) 2_655 9_655
C15 C12 C13 C14 158(3) 9_655 9_655
C13 C12 C13 C14 -75(3) 10 9_655
O2 C12 C13 C14 -59(3) 2_655 9_655
O2 C12 C13 C14 34(12) 9_655 9_655
C14 C12 C13 O2 -14(3) 9_655 10
C15 C12 C13 O2 -150(4) 2_655 10
C15 C12 C13 O2 144(4) 9_655 10
C13 C12 C13 O2 -88(5) 10 10
O2 C12 C13 O2 -72(4) 2_655 10
O2 C12 C13 O2 21(10) 9_655 10
C14 C12 C13 O2 25(2) 9_655 .
C15 C12 C13 O2 -112(2) 2_655 .
C15 C12 C13 O2 -177.3(18) 9_655 .
C13 C12 C13 O2 -50(2) 10 .
O2 C12 C13 O2 -34(3) 2_655 .
O2 C12 C13 O2 59(13) 9_655 .
C14 C12 C13 C13 -5.9(17) 9_655 2_655
C15 C12 C13 C13 -142.6(19) 2_655 2_655
C15 C12 C13 C13 151.8(18) 9_655 2_655
C13 C12 C13 C13 -80.7(19) 10 2_655
O2 C12 C13 C13 -64(3) 2_655 2_655
O2 C12 C13 C13 29(13) 9_655 2_655
C14 C12 C13 C13 17(3) 9_655 9_655
C15 C12 C13 C13 -120(4) 2_655 9_655
C15 C12 C13 C13 175(4) 9_655 9_655
C13 C12 C13 C13 -58(5) 10 9_655
O2 C12 C13 C13 -41(3) 2_655 9_655
O2 C12 C13 C13 52(10) 9_655 9_655
O2 C13 O2 C13 0.000(16) 9_655 9_655
C13 C13 O2 C13 167(10) 10 9_655
O2 C13 O2 C13 159(15) 2_655 9_655
C14 C13 O2 C13 -128(12) 9_655 9_655
O2 C13 O2 C13 -13(10) 10 9_655
C12 C13 O2 C13 -134(12) . 9_655
C13 C13 O2 C13 -8(7) 2_655 9_655
O2 C13 O2 C13 8(7) 9_655 2_655
C13 C13 O2 C13 175(3) 10 2_655
O2 C13 O2 C13 168(8) 2_655 2_655
C14 C13 O2 C13 -120(5) 9_655 2_655
O2 C13 O2 C13 -5(3) 10 2_655
C12 C13 O2 C13 -126(5) . 2_655
C13 C13 O2 C13 8(7) 9_655 2_655
O2 C13 O2 O2 13(10) 9_655 10
C13 C13 O2 O2 180.000(9) 10 10
O2 C13 O2 O2 172(5) 2_655 10
C14 C13 O2 O2 -115(3) 9_655 10
C12 C13 O2 O2 -121(3) . 10
C13 C13 O2 O2 5(3) 2_655 10
C13 C13 O2 O2 13(10) 9_655 10
O2 C13 O2 O2 -159(15) 9_655 2_655
C13 C13 O2 O2 8(5) 10 2_655
C14 C13 O2 O2 72(4) 9_655 2_655
O2 C13 O2 O2 -172(5) 10 2_655
C12 C13 O2 O2 66(4) . 2_655
C13 C13 O2 O2 -168(8) 2_655 2_655
C13 C13 O2 O2 -159(15) 9_655 2_655
C13 C13 O2 O2 167(10) 10 9_655
O2 C13 O2 O2 159(15) 2_655 9_655
C14 C13 O2 O2 -128(12) 9_655 9_655
O2 C13 O2 O2 -13(10) 10 9_655
C12 C13 O2 O2 -134(12) . 9_655
C13 C13 O2 O2 -8(7) 2_655 9_655
C13 C13 O2 O2 0.000(16) 9_655 9_655
O2 C13 O2 C13 -167(10) 9_655 10
O2 C13 O2 C13 -8(5) 2_655 10
C14 C13 O2 C13 65(3) 9_655 10
O2 C13 O2 C13 180.000(8) 10 10
C12 C13 O2 C13 59(3) . 10
C13 C13 O2 C13 -175(3) 2_655 10
C13 C13 O2 C13 -167(10) 9_655 10
O2 C13 O2 C14 -43(10) 9_655 .
C13 C13 O2 C14 124.4(10) 10 .
O2 C13 O2 C14 117(5) 2_655 .
C14 C13 O2 C14 -171(3) 9_655 .
O2 C13 O2 C14 -55.6(10) 10 .
C12 C13 O2 C14 -177(3) . .
C13 C13 O2 C14 -51(3) 2_655 .
C13 C13 O2 C14 -43(10) 9_655 .
O2 C13 O2 C12 -39(10) 9_655 9_655
C13 C13 O2 C12 128.4(10) 10 9_655
O2 C13 O2 C12 121(5) 2_655 9_655
C14 C13 O2 C12 -167(3) 9_655 9_655
O2 C13 O2 C12 -51.6(10) 10 9_655
C12 C13 O2 C12 -173(3) . 9_655
C13 C13 O2 C12 -47(3) 2_655 9_655
C13 C13 O2 C12 -39(10) 9_655 9_655
C13 O2 C14 C12 33(14) 9_655 9_655
C13 O2 C14 C12 90(5) 2_655 9_655
O2 O2 C14 C12 111(3) 10 9_655
O2 O2 C14 C12 -170(3) 2_655 9_655
O2 O2 C14 C12 151(3) 9_655 9_655
C13 O2 C14 C12 -177(3) 10 9_655
C13 O2 C14 C12 160(3) . 9_655
C13 O2 C14 C13 -57(15) 9_655 2_655
O2 O2 C14 C13 21(4) 10 2_655
O2 O2 C14 C13 100(3) 2_655 2_655
O2 O2 C14 C13 61(2) 9_655 2_655
C13 O2 C14 C13 93(3) 10 2_655
C13 O2 C14 C13 70(5) . 2_655
C12 O2 C14 C13 -90(5) 9_655 2_655
C13 O2 C14 C13 57(15) 2_655 9_655
O2 O2 C14 C13 78(12) 10 9_655
O2 O2 C14 C13 157(13) 2_655 9_655
O2 O2 C14 C13 118(14) 9_655 9_655
C13 O2 C14 C13 150(15) 10 9_655
C13 O2 C14 C13 127(12) . 9_655
C12 O2 C14 C13 -33(14) 9_655 9_655
C13 O2 C14 O2 -78(12) 9_655 10
C13 O2 C14 O2 -21(4) 2_655 10
O2 O2 C14 O2 79.4(14) 2_655 10
O2 O2 C14 O2 41(3) 9_655 10
C13 O2 C14 O2 72(3) 10 10
C13 O2 C14 O2 49.2(10) . 10
C12 O2 C14 O2 -111(3) 9_655 10
C13 O2 C14 C15 -1(13) 9_655 10
C13 O2 C14 C15 56(4) 2_655 10
O2 O2 C14 C15 76.6(11) 10 10
O2 O2 C14 C15 156.0(12) 2_655 10
O2 O2 C14 C15 117(2) 9_655 10
C13 O2 C14 C15 148(3) 10 10
C13 O2 C14 C15 125.8(16) . 10
C12 O2 C14 C15 -34(3) 9_655 10
C13 O2 C14 C15 46(13) 9_655 .
C13 O2 C14 C15 103(4) 2_655 .
O2 O2 C14 C15 124.1(11) 10 .
O2 O2 C14 C15 -156.5(12) 2_655 .
O2 O2 C14 C15 165(2) 9_655 .
C13 O2 C14 C15 -164(3) 10 .
C13 O2 C14 C15 173.2(13) . .
C12 O2 C14 C15 13(3) 9_655 .
C12 C14 C15 C15 39(6) 9_655 10
C13 C14 C15 C15 -85.7(19) 2_655 10
C13 C14 C15 C15 -113(2) 9_655 10
O2 C14 C15 C15 -121.9(13) . 10
O2 C14 C15 C15 -86.0(13) 10 10
C13 C14 C15 C12 -124(7) 2_655 9_655
C13 C14 C15 C12 -152(7) 9_655 9_655
O2 C14 C15 C12 -161(7) . 9_655
O2 C14 C15 C12 -125(6) 10 9_655
C15 C14 C15 C12 -39(6) 10 9_655
